data_4038641
loop_
_publ_author_name
'Zhang, Yu'
'Yu, Yue'
'Liang, Bing-Bing'
'Pei, Yong-Yan'
'Liu, Xiang'
'Yao, Hua-Gang'
'Cao, Hua'

_publ_section_title
;
 Synthesis of Pyrrolo[2,1,5-cd]indolizine Rings via Visible-Light-Induced
 Intermolecular [3+2] Cycloaddition of Indolizines and Alkynes.
;
_journal_name_full 'The Journal of organic chemistry'
_journal_paper_doi 10.1021/acs.joc.0c01253
_journal_year 2020
_chemical_formula_moiety 'C24 H14 F3 N O'
_chemical_formula_sum 'C24 H14 F3 N O'
_chemical_formula_weight 389.36
_space_group_crystal_system monoclinic
_space_group_IT_number 14
_space_group_name_Hall '-P 2ybc'
_space_group_name_H-M_alt 'P 1 21/c 1'
_atom_sites_solution_hydrogens geom
_atom_sites_solution_primary direct
_audit_creation_date 2019-08-14
_audit_creation_method
;
Olex2 1.2
(compiled 2018.05.29 svn.r3508 for OlexSys, GUI svn.r5506)
;
_cell_angle_alpha 90
_cell_angle_beta 95.72(2)
_cell_angle_gamma 90
_cell_formula_units_Z 4
_cell_length_a 21.308(7)
_cell_length_b 10.085(2)
_cell_length_c 8.125(2)
_cell_measurement_reflns_used 877
_cell_measurement_temperature 100.01(10)
_cell_measurement_theta_max 23.1250
_cell_measurement_theta_min 2.7710
_cell_volume 1737.3(8)
_computing_cell_refinement 'CrysAlisPro 1.171.38.43f (Rigaku OD, 2015)'
_computing_data_collection 'CrysAlisPro 1.171.38.43f (Rigaku OD, 2015)'
_computing_data_reduction 'CrysAlisPro 1.171.38.43f (Rigaku OD, 2015)'
_computing_molecular_graphics 'Olex2 (Dolomanov et al., 2009)'
_computing_publication_material 'Olex2 (Dolomanov et al., 2009)'
_computing_structure_refinement 'ShelXL (Sheldrick, 2015)'
_computing_structure_solution 'ShelXS (Sheldrick, 2008)'
_diffrn_ambient_environment N~2~
_diffrn_ambient_temperature 100.01(10)
_diffrn_detector 'CCD plate'
_diffrn_detector_area_resol_mean 5.2684
_diffrn_detector_type AtlasS2
_diffrn_measured_fraction_theta_full 0.999
_diffrn_measured_fraction_theta_max 0.999
_diffrn_measurement_details
;
List of Runs (angles in degrees, time in seconds):

  # Type    Start    End  Width  t~exp~   \w     \q     \k     \f   Frames
--------------------------------------------------------------------------
  1  \w    -68.00  28.00   1.00   10.00    --   11.74 -19.00  90.00   96
  2  \w    -29.00  66.00   1.00   10.00    --   11.74  19.00 -60.00   95
;
_diffrn_measurement_device 'four-circle diffractometer'
_diffrn_measurement_device_type 'SuperNova, Dual, Cu at zero, AtlasS2'
_diffrn_measurement_method '\w scans'
_diffrn_orient_matrix_type 'CrysAlisPro convention (1999,Acta A55,543-557)'
_diffrn_orient_matrix_UB_11 -0.0321409000
_diffrn_orient_matrix_UB_12 -0.0143816000
_diffrn_orient_matrix_UB_13 0.0073642000
_diffrn_orient_matrix_UB_21 -0.0092674000
_diffrn_orient_matrix_UB_22 0.0480773000
_diffrn_orient_matrix_UB_23 -0.0614736000
_diffrn_orient_matrix_UB_31 0.0006057000
_diffrn_orient_matrix_UB_32 -0.0493513000
_diffrn_orient_matrix_UB_33 -0.0620800000
_diffrn_radiation_monochromator mirror
_diffrn_radiation_probe x-ray
_diffrn_radiation_type MoK\a
_diffrn_radiation_wavelength 0.71073
_diffrn_reflns_av_R_equivalents 0.0807
_diffrn_reflns_av_unetI/netI 0.1164
_diffrn_reflns_Laue_measured_fraction_full 0.999
_diffrn_reflns_Laue_measured_fraction_max 0.999
_diffrn_reflns_limit_h_max 23
_diffrn_reflns_limit_h_min -25
_diffrn_reflns_limit_k_max 11
_diffrn_reflns_limit_k_min -10
_diffrn_reflns_limit_l_max 8
_diffrn_reflns_limit_l_min -9
_diffrn_reflns_number 7224
_diffrn_reflns_point_group_measured_fraction_full 0.999
_diffrn_reflns_point_group_measured_fraction_max 0.999
_diffrn_reflns_theta_full 24.996
_diffrn_reflns_theta_max 24.996
_diffrn_reflns_theta_min 2.236
_diffrn_source 'micro-focus sealed X-ray tube'
_diffrn_source_type 'SuperNova (Mo) X-ray Source'
_exptl_absorpt_coefficient_mu 0.113
_exptl_absorpt_correction_T_max 1.00000
_exptl_absorpt_correction_T_min 0.72001
_exptl_absorpt_correction_type multi-scan
_exptl_absorpt_process_details
;
CrysAlisPro 1.171.38.43f (Rigaku Oxford Diffraction, 2015)
Empirical absorption correction using spherical harmonics,
 implemented in SCALE3 ABSPACK scaling algorithm.
;
_exptl_crystal_colour yellow
_exptl_crystal_colour_primary yellow
_exptl_crystal_density_diffrn 1.489
_exptl_crystal_description block
_exptl_crystal_F_000 800
_exptl_crystal_size_max 0.11
_exptl_crystal_size_mid 0.1
_exptl_crystal_size_min 0.08
_refine_diff_density_max 0.491
_refine_diff_density_min -0.446
_refine_diff_density_rms 0.131
_refine_ls_extinction_method none
_refine_ls_goodness_of_fit_ref 1.150
_refine_ls_hydrogen_treatment constr
_refine_ls_matrix_type full
_refine_ls_number_parameters 262
_refine_ls_number_reflns 3062
_refine_ls_number_restraints 7
_refine_ls_restrained_S_all 1.148
_refine_ls_R_factor_all 0.1077
_refine_ls_R_factor_gt 0.0883
_refine_ls_shift/su_max 0.027
_refine_ls_shift/su_mean 0.003
_refine_ls_structure_factor_coef Fsqd
_refine_ls_weighting_details 'w=1/[\s^2^(Fo^2^)+(0.1596P)^2^+16.0455P] where P=(Fo^2^+2Fc^2^)/3'
_refine_ls_weighting_scheme calc
_refine_ls_wR_factor_gt 0.1954
_refine_ls_wR_factor_ref 0.2242
_reflns_Friedel_coverage 0.000
_reflns_number_gt 1949
_reflns_number_total 3062
_reflns_threshold_expression 'I > 2\s(I)'
_cod_data_source_file jo0c01253_si_001.cif
_cod_data_source_block exp_1892
_cod_original_cell_volume 1737.4(8)
_cod_database_code 4038641
_shelx_shelxl_version_number 2018/3
_shelx_space_group_comment
;
The symmetry employed for this shelxl refinement is uniquely defined
by the following loop, which should always be used as a source of
symmetry information in preference to the above space-group names.
They are only intended as comments.
;
_reflns_odcompleteness_completeness 99.92
_reflns_odcompleteness_iscentric 1
_reflns_odcompleteness_theta 26.32
_olex2_refinement_description
;
1. Fixed Uiso
 At 1.2 times of:
  All C(H) groups
2. Rigid bond restraints
 C2, C3
 with sigma for 1-2 distances of 0.01 and sigma for 1-3 distances of 0.01
3. Uiso/Uaniso restraints and constraints
C2 \\sim C3: within 2A with sigma of 0.002 and sigma for terminal atoms of 0.004
4.a Aromatic/amide H refined with riding coordinates:
 C24(H24), C17(H17), C13(H13), C16(H16), C00D(H00D), C21(H21), C22(H22),
 C11(H11), C14(H14), C19(H19), C4(H4), C23(H23), C3(H3), C2(H2)
;
_olex2_submission_special_instructions 'No special instructions were received'
_oxdiff_exptl_absorpt_empirical_details
;
Empirical correction (ABSPACK) includes:
- Absorption correction using spherical harmonics
- Frame scaling
;
_oxdiff_exptl_absorpt_empirical_full_max 1.681
_oxdiff_exptl_absorpt_empirical_full_min 0.491

loop_
_space_group_symop_operation_xyz
'x, y, z'
'-x, y+1/2, -z+1/2'
'-x, -y, -z'
'x, -y-1/2, z-1/2'

loop_
_atom_site_label
_atom_site_type_symbol
_atom_site_fract_x
_atom_site_fract_y
_atom_site_fract_z
_atom_site_U_iso_or_equiv
_atom_site_adp_type
_atom_site_occupancy
_atom_site_site_symmetry_order
_atom_site_calc_flag
_atom_site_refinement_flags_posn
_atom_site_refinement_flags_adp
_atom_site_refinement_flags_occupancy
_atom_site_disorder_assembly
_atom_site_disorder_group
F3 F 0.49760(17) 1.0123(4) 0.2842(5) 0.0569(12) Uani 1 1 d . . . . .
F2 F 0.48071(16) 0.8098(4) 0.3370(6) 0.0607(12) Uani 1 1 d . . . . .
N1 N 0.86300(18) 0.7404(5) 0.7025(5) 0.0290(11) Uani 1 1 d . . . . .
F1 F 0.51431(18) 0.8653(6) 0.1082(5) 0.0864(17) Uani 1 1 d . . . . .
O1 O 0.9219(2) 0.3530(5) 0.8781(6) 0.0564(14) Uani 1 1 d . . . . .
C10 C 0.7769(2) 0.8268(5) 0.5666(6) 0.0267(13) Uani 1 1 d . . . . .
C24 C 0.6501(3) 0.4020(5) 0.4961(6) 0.0301(14) Uani 1 1 d . . . . .
H24 H 0.608320 0.412717 0.517154 0.036 Uiso 1 1 calc R . . . .
C17 C 0.6835(2) 0.7496(5) 0.3742(5) 0.0226(12) Uani 1 1 d . . . . .
H17 H 0.706532 0.675988 0.346770 0.027 Uiso 1 1 calc R . . . .
C12 C 0.7120(2) 0.8424(5) 0.4816(6) 0.0279(13) Uani 1 1 d . . . . .
C20 C 0.7588(2) 0.4701(5) 0.5469(6) 0.0289(13) Uani 1 1 d . . . . .
C13 C 0.6782(2) 0.9588(5) 0.5182(6) 0.0280(13) Uani 1 1 d . . . . .
H13 H 0.697414 1.024040 0.586768 0.034 Uiso 1 1 calc R . . . .
C16 C 0.6213(2) 0.7626(5) 0.3054(6) 0.0262(13) Uani 1 1 d . . . . .
H16 H 0.602852 0.697871 0.234652 0.031 Uiso 1 1 calc R . . . .
C00D C 0.6957(2) 0.4844(5) 0.5719(6) 0.0273(13) Uani 1 1 d . . . . .
H00D H 0.683861 0.551261 0.641422 0.033 Uiso 1 1 calc R . . . .
C21 C 0.7759(2) 0.3687(5) 0.4433(6) 0.0301(13) Uani 1 1 d . . . . .
H21 H 0.817927 0.356236 0.425666 0.036 Uiso 1 1 calc R . . . .
C1 C 0.8714(2) 0.8740(5) 0.7114(6) 0.0294(13) Uani 1 1 d . . . . .
C6 C 0.8644(2) 0.5214(5) 0.7193(6) 0.0291(13) Uani 1 1 d . . . . .
C22 C 0.7287(3) 0.2852(5) 0.3654(6) 0.0295(14) Uani 1 1 d . . . . .
H22 H 0.739666 0.216765 0.297086 0.035 Uiso 1 1 calc R . . . .
C7 C 0.8084(2) 0.5611(5) 0.6231(6) 0.0280(13) Uani 1 1 d . . . . .
C11 C 0.8167(2) 0.9281(5) 0.6247(6) 0.0300(13) Uani 1 1 d . . . . .
H11 H 0.808737 1.018150 0.608974 0.036 Uiso 1 1 calc R . . . .
C15 C 0.5867(3) 0.8753(5) 0.3446(6) 0.0286(13) Uani 1 1 d . . . . .
C8 C 0.8070(2) 0.7011(6) 0.6169(6) 0.0308(13) Uani 1 1 d . . . . .
C14 C 0.6162(3) 0.9734(5) 0.4502(7) 0.0347(14) Uani 1 1 d . . . . .
H14 H 0.593763 1.048830 0.474312 0.042 Uiso 1 1 calc R . . . .
C18 C 0.5221(3) 0.8924(6) 0.2694(6) 0.0376(15) Uani 1 1 d . . . . .
C19 C 0.8785(3) 0.3849(6) 0.7756(7) 0.0403(16) Uani 1 1 d . . . . .
H19 H 0.852436 0.317759 0.729837 0.048 Uiso 1 1 calc R . . . .
C4 C 0.9551(3) 0.6793(7) 0.8646(7) 0.0390(16) Uani 1 1 d . . . . .
H4 H 0.982736 0.617792 0.917553 0.047 Uiso 1 1 calc R . . . .
C23 C 0.6654(3) 0.3052(6) 0.3908(7) 0.0346(15) Uani 1 1 d . . . . .
H23 H 0.634034 0.252651 0.336070 0.041 Uiso 1 1 calc R . . . .
C5 C 0.8983(3) 0.6366(6) 0.7686(7) 0.0367(15) Uani 1 1 d . . . . .
C3 C 0.9677(3) 0.8124(6) 0.8764(7) 0.0429(7) Uani 1 1 d . U . . .
H3 H 1.005053 0.838523 0.936699 0.051 Uiso 1 1 calc R . . . .
C2 C 0.9285(3) 0.9110(7) 0.8046(7) 0.0426(7) Uani 1 1 d . U . . .
H2 H 0.939541 0.999898 0.817349 0.051 Uiso 1 1 calc R . . . .

loop_
_atom_site_aniso_label
_atom_site_aniso_U_11
_atom_site_aniso_U_22
_atom_site_aniso_U_33
_atom_site_aniso_U_23
_atom_site_aniso_U_13
_atom_site_aniso_U_12
F3 0.053(2) 0.043(2) 0.073(3) 0.0045(19) -0.0030(19) 0.0181(17)
F2 0.0330(18) 0.058(2) 0.091(3) 0.016(2) 0.0040(18) 0.0017(17)
N1 0.0201(19) 0.044(3) 0.023(2) -0.001(2) 0.0039(16) -0.0017(19)
F1 0.045(2) 0.175(5) 0.037(2) -0.011(3) -0.0037(17) 0.038(2)
O1 0.056(3) 0.067(3) 0.044(2) 0.004(2) -0.002(2) 0.015(2)
C10 0.038(3) 0.026(3) 0.017(2) -0.006(2) 0.0094(19) -0.002(2)
C24 0.043(3) 0.020(3) 0.029(3) 0.003(2) 0.010(2) 0.007(2)
C17 0.035(2) 0.022(2) 0.012(2) -0.0037(19) 0.0096(18) 0.002(2)
C12 0.035(2) 0.020(2) 0.032(2) 0.000(2) 0.0195(19) -0.002(2)
C20 0.046(3) 0.025(3) 0.018(2) 0.005(2) 0.013(2) 0.008(2)
C13 0.047(3) 0.021(3) 0.019(2) 0.004(2) 0.014(2) 0.000(2)
C16 0.040(3) 0.021(2) 0.019(2) 0.006(2) 0.0109(19) -0.007(2)
C00D 0.032(3) 0.024(3) 0.025(2) -0.005(2) 0.003(2) 0.002(2)
C21 0.035(2) 0.031(3) 0.027(2) 0.002(2) 0.0164(19) 0.007(2)
C1 0.041(3) 0.035(3) 0.014(2) -0.002(2) 0.0128(19) -0.007(2)
C6 0.027(2) 0.033(3) 0.028(3) 0.004(2) 0.009(2) -0.004(2)
C22 0.050(3) 0.019(2) 0.021(2) 0.001(2) 0.006(2) 0.003(2)
C7 0.033(2) 0.032(3) 0.021(2) -0.001(2) 0.0133(19) -0.001(2)
C11 0.039(3) 0.027(3) 0.026(2) -0.002(2) 0.014(2) -0.005(2)
C15 0.049(3) 0.020(2) 0.019(2) -0.002(2) 0.009(2) 0.003(2)
C8 0.031(2) 0.039(3) 0.025(2) -0.008(2) 0.0178(19) -0.003(2)
C14 0.051(3) 0.024(3) 0.032(3) 0.007(2) 0.019(2) 0.005(2)
C18 0.044(3) 0.047(3) 0.024(2) -0.009(3) 0.014(2) -0.007(3)
C19 0.031(3) 0.057(4) 0.034(3) -0.009(3) 0.007(2) 0.004(3)
C4 0.030(3) 0.066(4) 0.021(2) -0.004(3) -0.002(2) 0.005(3)
C23 0.042(3) 0.034(3) 0.028(3) 0.011(2) 0.003(2) -0.005(2)
C5 0.040(3) 0.042(3) 0.030(3) -0.004(3) 0.010(2) 0.007(3)
C3 0.0424(12) 0.0612(12) 0.0266(11) -0.0130(12) 0.0115(11) -0.0106(11)
C2 0.0428(12) 0.0605(12) 0.0266(11) -0.0129(11) 0.0132(11) -0.0114(11)

loop_
_atom_type_symbol
_atom_type_description
_atom_type_scat_dispersion_real
_atom_type_scat_dispersion_imag
_atom_type_scat_source
C C 0.0033 0.0016 'International Tables Vol C Tables 4.2.6.8 and 6.1.1.4'
H H 0.0000 0.0000 'International Tables Vol C Tables 4.2.6.8 and 6.1.1.4'
F F 0.0171 0.0103 'International Tables Vol C Tables 4.2.6.8 and 6.1.1.4'
N N 0.0061 0.0033 'International Tables Vol C Tables 4.2.6.8 and 6.1.1.4'
O O 0.0106 0.0060 'International Tables Vol C Tables 4.2.6.8 and 6.1.1.4'

loop_
_geom_angle_atom_site_label_1
_geom_angle_atom_site_label_2
_geom_angle_atom_site_label_3
_geom_angle
_geom_angle_site_symmetry_1
_geom_angle_site_symmetry_3
_geom_angle_publ_flag
C1 N1 C8 114.5(4) . . ?
C1 N1 C5 132.3(4) . . ?
C5 N1 C8 113.2(5) . . ?
C11 C10 C12 126.2(5) . . ?
C11 C10 C8 108.0(4) . . ?
C8 C10 C12 125.6(4) . . ?
C00D C24 H24 119.5 . . ?
C23 C24 H24 119.5 . . ?
C23 C24 C00D 120.9(5) . . ?
C12 C17 H17 118.9 . . ?
C12 C17 C16 122.2(5) . . ?
C16 C17 H17 118.9 . . ?
C17 C12 C10 123.5(4) . . ?
C17 C12 C13 119.5(5) . . ?
C13 C12 C10 117.0(4) . . ?
C00D C20 C21 118.6(5) . . ?
C00D C20 C7 122.2(5) . . ?
C21 C20 C7 119.2(5) . . ?
C12 C13 H13 120.5 . . ?
C14 C13 C12 119.0(5) . . ?
C14 C13 H13 120.5 . . ?
C17 C16 H16 120.5 . . ?
C17 C16 C15 118.9(4) . . ?
C15 C16 H16 120.5 . . ?
C24 C00D C20 121.5(5) . . ?
C24 C00D H00D 119.3 . . ?
C20 C00D H00D 119.3 . . ?
C20 C21 H21 120.3 . . ?
C20 C21 C22 119.4(5) . . ?
C22 C21 H21 120.3 . . ?
N1 C1 C11 105.1(4) . . ?
N1 C1 C2 113.0(5) . . ?
C11 C1 C2 141.9(5) . . ?
C7 C6 C19 124.7(5) . . ?
C5 C6 C7 107.7(5) . . ?
C5 C6 C19 127.0(5) . . ?
C21 C22 H22 119.9 . . ?
C23 C22 C21 120.1(5) . . ?
C23 C22 H22 119.9 . . ?
C6 C7 C20 125.4(5) . . ?
C8 C7 C20 126.2(4) . . ?
C8 C7 C6 108.3(4) . . ?
C10 C11 C1 109.5(5) . . ?
C10 C11 H11 125.3 . . ?
C1 C11 H11 125.3 . . ?
C16 C15 C14 119.3(5) . . ?
C16 C15 C18 119.6(5) . . ?
C14 C15 C18 121.0(5) . . ?
N1 C8 C10 103.1(4) . . ?
N1 C8 C7 104.8(4) . . ?
C7 C8 C10 152.1(5) . . ?
C13 C14 C15 121.0(5) . . ?
C13 C14 H14 119.5 . . ?
C15 C14 H14 119.5 . . ?
F3 C18 F2 104.1(4) . . ?
F3 C18 F1 105.3(5) . . ?
F3 C18 C15 115.7(5) . . ?
F2 C18 C15 112.3(5) . . ?
F1 C18 F2 104.3(5) . . ?
F1 C18 C15 114.0(5) . . ?
O1 C19 C6 125.1(6) . . ?
O1 C19 H19 117.5 . . ?
C6 C19 H19 117.5 . . ?
C5 C4 H4 120.7 . . ?
C3 C4 H4 120.7 . . ?
C3 C4 C5 118.6(5) . . ?
C24 C23 C22 119.4(5) . . ?
C24 C23 H23 120.3 . . ?
C22 C23 H23 120.3 . . ?
N1 C5 C6 105.9(4) . . ?
N1 C5 C4 112.6(5) . . ?
C6 C5 C4 141.5(5) . . ?
C4 C3 H3 117.7 . . ?
C4 C3 C2 124.5(5) . . ?
C2 C3 H3 117.7 . . ?
C1 C2 H2 120.5 . . ?
C3 C2 C1 118.9(6) . . ?
C3 C2 H2 120.5 . . ?

loop_
_geom_bond_atom_site_label_1
_geom_bond_atom_site_label_2
_geom_bond_distance
_geom_bond_site_symmetry_2
_geom_bond_publ_flag
F3 C18 1.327(7) . ?
F2 C18 1.368(7) . ?
N1 C1 1.360(7) . ?
N1 C8 1.378(6) . ?
N1 C5 1.367(7) . ?
F1 C18 1.332(6) . ?
O1 C19 1.223(7) . ?
C10 C12 1.492(7) . ?
C10 C11 1.381(7) . ?
C10 C8 1.461(7) . ?
C24 H24 0.9300 . ?
C24 C00D 1.376(7) . ?
C24 C23 1.359(8) . ?
C17 H17 0.9300 . ?
C17 C12 1.378(7) . ?
C17 C16 1.392(7) . ?
C12 C13 1.424(7) . ?
C20 C00D 1.389(7) . ?
C20 C21 1.395(7) . ?
C20 C7 1.486(7) . ?
C13 H13 0.9300 . ?
C13 C14 1.388(7) . ?
C16 H16 0.9300 . ?
C16 C15 1.408(7) . ?
C00D H00D 0.9300 . ?
C21 H21 0.9300 . ?
C21 C22 1.413(7) . ?
C1 C11 1.410(7) . ?
C1 C2 1.417(7) . ?
C6 C7 1.418(7) . ?
C6 C19 1.472(8) . ?
C6 C5 1.405(8) . ?
C22 H22 0.9300 . ?
C22 C23 1.399(8) . ?
C7 C8 1.414(8) . ?
C11 H11 0.9300 . ?
C15 C14 1.416(7) . ?
C15 C18 1.458(8) . ?
C14 H14 0.9300 . ?
C19 H19 0.9300 . ?
C4 H4 0.9300 . ?
C4 C5 1.439(8) . ?
C4 C3 1.371(9) . ?
C23 H23 0.9300 . ?
C3 H3 0.9300 . ?
C3 C2 1.390(9) . ?
C2 H2 0.9300 . ?
